data_7234278
loop_
_publ_author_name
'Mroz, D.'
'George, J.'
'Kremer, M.'
'Wang, R.'
'Englert, U.'
'Dronskowski, R.'

_publ_section_title
;
 A new tool for validating theoretically derived anisotropic displacement
 parameters with experiment: directionality of prolate displacement
 ellipsoids
;
_journal_issue 42
_journal_name_full CrystEngComm
_journal_page_first 6396
_journal_paper_doi 10.1039/C9CE00794F
_journal_volume 21
_journal_year 2019
_chemical_formula_sum 'C6 H14 N4 Ni O2 S2'
_chemical_formula_weight 297.04
_chemical_name_systematic 2
_space_group_crystal_system monoclinic
_space_group_IT_number 14
_space_group_name_Hall '-P 2ybc'
_space_group_name_H-M_alt 'P 1 21/c 1'
_symmetry_space_group_name_Hall '-P 2ybc'
_symmetry_space_group_name_H-M 'P 1 21/c 1'
_atom_sites_solution_hydrogens mixed
_audit_creation_method SHELXL-2013
_audit_update_record
;
2019-05-21 deposited with the CCDC.    2019-10-01 downloaded from the CCDC.
;
_cell_angle_alpha 90
_cell_angle_beta 96.148(7)
_cell_angle_gamma 90
_cell_formula_units_Z 2
_cell_length_a 8.505(4)
_cell_length_b 9.781(4)
_cell_length_c 7.345(3)
_cell_measurement_reflns_used 2664
_cell_measurement_temperature 100(2)
_cell_measurement_theta_max 29.51
_cell_measurement_theta_min 2.41
_cell_volume 607.5(5)
_computing_cell_refinement 'SAINT-Plus (Bruker, 2009)'
_computing_data_collection 'SMART (Bruker, 2001)'
_computing_data_reduction 'SAINT-Plus (Bruker, 2009)'
_computing_molecular_graphics 'Mercury (Macrae <i>et al.</i> (2006)'
_computing_publication_material 'SHELXL-2013 (Sheldrick, 2015b)'
_computing_structure_refinement 'SHELXL-2013 (Sheldrick, 2015b)'
_computing_structure_solution 'SHELXT (Sheldrick, 2015a)'
_diffrn_ambient_temperature 100(2)
_diffrn_measured_fraction_theta_full 0.999
_diffrn_measured_fraction_theta_max 0.946
_diffrn_measurement_device_type 'Bruker APEX CCD'
_diffrn_measurement_method '\w scans'
_diffrn_radiation_monochromator 'multilayer optics'
_diffrn_radiation_type MoK\a
_diffrn_radiation_wavelength 0.71073
_diffrn_reflns_av_R_equivalents 0.0355
_diffrn_reflns_av_unetI/netI 0.0278
_diffrn_reflns_Laue_measured_fraction_full 0.999
_diffrn_reflns_Laue_measured_fraction_max 0.946
_diffrn_reflns_limit_h_max 12
_diffrn_reflns_limit_h_min -11
_diffrn_reflns_limit_k_max 14
_diffrn_reflns_limit_k_min -13
_diffrn_reflns_limit_l_max 10
_diffrn_reflns_limit_l_min -10
_diffrn_reflns_number 9002
_diffrn_reflns_point_group_measured_fraction_full 0.999
_diffrn_reflns_point_group_measured_fraction_max 0.946
_diffrn_reflns_theta_full 25.242
_diffrn_reflns_theta_max 30.871
_diffrn_reflns_theta_min 2.408
_diffrn_source microsource
_exptl_absorpt_coefficient_mu 1.927
_exptl_absorpt_correction_T_max 0.7461
_exptl_absorpt_correction_T_min 0.5482
_exptl_absorpt_correction_type multi-scan
_exptl_absorpt_process_details SADABS
_exptl_crystal_density_diffrn 1.624
_exptl_crystal_description plate
_exptl_crystal_F_000 308
_exptl_crystal_size_max 0.250
_exptl_crystal_size_mid 0.250
_exptl_crystal_size_min 0.070
_refine_diff_density_max 0.558
_refine_diff_density_min -0.470
_refine_diff_density_rms 0.082
_refine_ls_extinction_method none
_refine_ls_goodness_of_fit_ref 1.047
_refine_ls_hydrogen_treatment mixed
_refine_ls_matrix_type full
_refine_ls_number_parameters 82
_refine_ls_number_reflns 1816
_refine_ls_number_restraints 0
_refine_ls_restrained_S_all 1.047
_refine_ls_R_factor_all 0.0339
_refine_ls_R_factor_gt 0.0277
_refine_ls_shift/su_max 0.000
_refine_ls_shift/su_mean 0.000
_refine_ls_structure_factor_coef Fsqd
_refine_ls_weighting_details
;
 w=1/[\s^2^(Fo^2^)+(0.0315P)^2^+0.2006P]
 where P=(Fo^2^+2Fc^2^)/3
;
_refine_ls_weighting_scheme calc
_refine_ls_wR_factor_gt 0.0625
_refine_ls_wR_factor_ref 0.0652
_reflns_Friedel_coverage 0.000
_reflns_number_gt 1596
_reflns_number_total 1816
_reflns_threshold_expression 'I > 2\s(I)'
_cod_data_source_file c9ce00794f2.cif
_cod_data_source_block 2
_cod_depositor_comments 'Adding full bibliography for 7234276--7234278.cif.'
_cod_original_cell_volume 607.6(5)
_cod_database_code 7234278
_shelx_space_group_comment
;
The symmetry employed for this shelxl refinement is uniquely defined
by the following loop, which should always be used as a source of
symmetry information in preference to the above space-group names.
They are only intended as comments.
;
_shelx_estimated_absorpt_t_min 0.644
_shelx_estimated_absorpt_t_max 0.877
_shelxl_version_number 2013-2

loop_
_space_group_symop_operation_xyz
'x, y, z'
'-x, y+1/2, -z+1/2'
'-x, -y, -z'
'x, -y-1/2, z-1/2'

loop_
_atom_site_label
_atom_site_type_symbol
_atom_site_fract_x
_atom_site_fract_y
_atom_site_fract_z
_atom_site_U_iso_or_equiv
_atom_site_adp_type
_atom_site_occupancy
_atom_site_site_symmetry_order
_atom_site_calc_flag
_atom_site_refinement_flags_posn
_atom_site_refinement_flags_adp
_atom_site_refinement_flags_occupancy
Ni1 Ni 0.5000 0.5000 0.5000 0.01249(9) Uani 1 2 d S . P
S1 S 0.84628(5) 0.88694(4) 0.51433(5) 0.01813(10) Uani 1 1 d . . .
N1 N 0.60706(17) 0.68764(14) 0.47013(18) 0.0173(3) Uani 1 1 d . . .
H1N H 0.659(3) 0.478(2) 0.227(3) 0.028(6) Uiso 1 1 d . . .
H2N H 0.575(2) 0.355(2) 0.233(3) 0.015(5) Uiso 1 1 d . . .
N2 N 0.62958(17) 0.41328(15) 0.30276(18) 0.0169(3) Uani 1 1 d . . .
O1 O 0.69842(14) 0.43864(12) 0.67466(15) 0.0168(2) Uani 1 1 d . . .
H1O H 0.729(3) 0.490(2) 0.758(3) 0.030(6) Uiso 1 1 d . . .
C1 C 0.83031(19) 0.42516(17) 0.5666(2) 0.0171(3) Uani 1 1 d . . .
H1A H 0.9191 0.3767 0.6371 0.020 Uiso 1 1 calc R U .
H1B H 0.8676 0.5163 0.5315 0.020 Uiso 1 1 calc R U .
C2 C 0.7701(2) 0.34419(17) 0.3983(2) 0.0199(3) Uani 1 1 d . . .
H2A H 0.8540 0.3369 0.3152 0.024 Uiso 1 1 calc R U .
H2B H 0.7414 0.2506 0.4343 0.024 Uiso 1 1 calc R U .
C3 C 0.70598(18) 0.77012(16) 0.48825(19) 0.0147(3) Uani 1 1 d . . .

loop_
_atom_site_aniso_label
_atom_site_aniso_U_11
_atom_site_aniso_U_22
_atom_site_aniso_U_33
_atom_site_aniso_U_23
_atom_site_aniso_U_13
_atom_site_aniso_U_12
Ni1 0.01122(14) 0.01128(14) 0.01477(14) 0.00009(9) 0.00052(10) -0.00215(10)
S1 0.0154(2) 0.0168(2) 0.02145(19) 0.00202(14) -0.00150(14) -0.00602(15)
N1 0.0173(7) 0.0148(6) 0.0200(6) 0.0002(5) 0.0025(5) -0.0019(5)
N2 0.0151(7) 0.0180(7) 0.0172(6) -0.0013(5) 0.0004(5) -0.0026(5)
O1 0.0146(6) 0.0184(6) 0.0168(5) -0.0012(4) -0.0002(4) -0.0013(5)
C1 0.0121(7) 0.0171(8) 0.0221(7) -0.0005(6) 0.0024(6) -0.0001(6)
C2 0.0169(8) 0.0189(8) 0.0240(8) -0.0045(6) 0.0022(6) 0.0024(6)
C3 0.0146(7) 0.0146(7) 0.0147(6) 0.0015(5) 0.0009(5) 0.0024(6)

loop_
_atom_type_symbol
_atom_type_description
_atom_type_scat_dispersion_real
_atom_type_scat_dispersion_imag
_atom_type_scat_source
C C 0.0033 0.0016 'International Tables Vol C Tables 4.2.6.8 and 6.1.1.4'
H H 0.0000 0.0000 'International Tables Vol C Tables 4.2.6.8 and 6.1.1.4'
N N 0.0061 0.0033 'International Tables Vol C Tables 4.2.6.8 and 6.1.1.4'
O O 0.0106 0.0060 'International Tables Vol C Tables 4.2.6.8 and 6.1.1.4'
S S 0.1246 0.1234 'International Tables Vol C Tables 4.2.6.8 and 6.1.1.4'
Ni Ni 0.3393 1.1124 'International Tables Vol C Tables 4.2.6.8 and 6.1.1.4'

loop_
_geom_angle_atom_site_label_1
_geom_angle_atom_site_label_2
_geom_angle_atom_site_label_3
_geom_angle
_geom_angle_site_symmetry_1
_geom_angle_site_symmetry_3
N1 Ni1 N1 180.0 3_666 .
N1 Ni1 N2 90.90(6) 3_666 3_666
N1 Ni1 N2 89.10(6) . 3_666
N1 Ni1 N2 89.10(6) 3_666 .
N1 Ni1 N2 90.90(6) . .
N2 Ni1 N2 180.0 3_666 .
N1 Ni1 O1 89.10(5) 3_666 3_666
N1 Ni1 O1 90.90(5) . 3_666
N2 Ni1 O1 81.86(6) 3_666 3_666
N2 Ni1 O1 98.14(6) . 3_666
N1 Ni1 O1 90.90(5) 3_666 .
N1 Ni1 O1 89.10(5) . .
N2 Ni1 O1 98.14(6) 3_666 .
N2 Ni1 O1 81.86(6) . .
O1 Ni1 O1 180.0 3_666 .
C3 N1 Ni1 157.46(13) . .
C2 N2 Ni1 108.34(10) . .
C2 N2 H1N 110.8(15) . .
Ni1 N2 H1N 110.2(14) . .
C2 N2 H2N 109.5(12) . .
Ni1 N2 H2N 112.7(13) . .
H1N N2 H2N 105.3(18) . .
C1 O1 Ni1 108.11(9) . .
C1 O1 H1O 105.6(18) . .
Ni1 O1 H1O 117.2(17) . .
O1 C1 C2 106.35(13) . .
O1 C1 H1A 110.5 . .
C2 C1 H1A 110.5 . .
O1 C1 H1B 110.5 . .
C2 C1 H1B 110.5 . .
H1A C1 H1B 108.6 . .
N2 C2 C1 109.51(13) . .
N2 C2 H2A 109.8 . .
C1 C2 H2A 109.8 . .
N2 C2 H2B 109.8 . .
C1 C2 H2B 109.8 . .
H2A C2 H2B 108.2 . .
N1 C3 S1 179.89(16) . .

loop_
_geom_bond_atom_site_label_1
_geom_bond_atom_site_label_2
_geom_bond_distance
_geom_bond_site_symmetry_2
Ni1 N1 2.0709(15) 3_666
Ni1 N1 2.0709(15) .
Ni1 N2 2.0917(15) 3_666
Ni1 N2 2.0917(15) .
Ni1 O1 2.0954(13) 3_666
Ni1 O1 2.0954(13) .
S1 C3 1.6485(17) .
N1 C3 1.163(2) .
N2 C2 1.483(2) .
N2 H1N 0.90(2) .
N2 H2N 0.87(2) .
O1 C1 1.448(2) .
O1 H1O 0.81(2) .
C1 C2 1.510(2) .
C1 H1A 0.9900 .
C1 H1B 0.9900 .
C2 H2A 0.9900 .
C2 H2B 0.9900 .
